data_7251222
loop_
_publ_author_name
'Saha, Subhajit'
'Bag, Soumya Ranjan'
'Akhir, Abdul'
'Saxena, Deepanshi'
'Maitra, Rahul'
'Chopra, Sidharth'
'Jana, Chandan K.'

_publ_section_title
;
 Metal-free stereoselective C(sp3)--H indolation of N-heterocycles to
 potent antimicrobial non-canonical tryp--pro hybrids
;
_journal_issue 1
_journal_name_full 'Green Chemistry'
_journal_page_first 365
_journal_page_last 374
_journal_paper_doi 10.1039/D5GC04622J
_journal_volume 28
_journal_year 2026
_chemical_formula_moiety 'C28 H26 N2'
_chemical_formula_sum 'C28 H26 N2'
_chemical_formula_weight 390.51
_space_group_crystal_system monoclinic
_space_group_IT_number 14
_space_group_name_Hall '-P 2yn'
_space_group_name_H-M_alt 'P 1 21/n 1'
_atom_sites_solution_hydrogens geom
_atom_sites_solution_primary dual
_audit_creation_date 2025-01-23
_audit_creation_method
;
Olex2 1.5
(compiled 2023.03.06 svn.rbb2c1857 for OlexSys, GUI svn.r6748)
;
_audit_update_record
;
2025-01-29 deposited with the CCDC.	2025-11-04 downloaded from the CCDC.
;
_cell_angle_alpha 90
_cell_angle_beta 109.100(3)
_cell_angle_gamma 90
_cell_formula_units_Z 4
_cell_length_a 10.2031(11)
_cell_length_b 18.048(2)
_cell_length_c 12.5014(14)
_cell_measurement_reflns_used 9753
_cell_measurement_temperature 295.15
_cell_measurement_theta_max 25.01
_cell_measurement_theta_min 2.39
_cell_volume 2175.3(4)
_computing_cell_refinement 'SAINT V8.40B (?, 2016)'
_computing_data_reduction 'SAINT V8.40B (?, 2016)'
_computing_molecular_graphics 'Olex2 1.5 (Dolomanov et al., 2009)'
_computing_publication_material 'Olex2 1.5 (Dolomanov et al., 2009)'
_computing_structure_refinement 'XL  (Sheldrick, 2008)'
_computing_structure_solution 'SHELXT 2018/2 (Sheldrick, 2018)'
_diffrn_ambient_temperature 295.15
_diffrn_measured_fraction_theta_full 0.992
_diffrn_measured_fraction_theta_max 0.992
_diffrn_measurement_device_type 'Bruker APEX-II CCD'
_diffrn_measurement_method '\f and \w scans'
_diffrn_radiation_type MoK\a
_diffrn_radiation_wavelength 0.71073
_diffrn_reflns_av_R_equivalents 0.0406
_diffrn_reflns_av_unetI/netI 0.0204
_diffrn_reflns_Laue_measured_fraction_full 0.992
_diffrn_reflns_Laue_measured_fraction_max 0.992
_diffrn_reflns_limit_h_max 12
_diffrn_reflns_limit_h_min -12
_diffrn_reflns_limit_k_max 21
_diffrn_reflns_limit_k_min -21
_diffrn_reflns_limit_l_max 14
_diffrn_reflns_limit_l_min -14
_diffrn_reflns_number 49012
_diffrn_reflns_point_group_measured_fraction_full 0.992
_diffrn_reflns_point_group_measured_fraction_max 0.992
_diffrn_reflns_theta_full 25.106
_diffrn_reflns_theta_max 25.106
_diffrn_reflns_theta_min 2.060
_diffrn_source_current 1.4
_diffrn_source_power 0.07
_diffrn_source_voltage 50.0
_diffrn_standards_number 0
_exptl_absorpt_coefficient_mu 0.069
_exptl_absorpt_correction_T_max 0.7452
_exptl_absorpt_correction_T_min 0.7104
_exptl_absorpt_correction_type multi-scan
_exptl_absorpt_process_details
;
SADABS-2016/2 (Bruker,2016/2) was used for absorption correction.
wR2(int) was 0.1335 before and 0.0583 after correction.
The Ratio of minimum to maximum transmission is 0.9533.
The \l/2 correction factor is Not present.
;
_exptl_crystal_colour colorless
_exptl_crystal_density_diffrn 1.192
_exptl_crystal_description block
_exptl_crystal_F_000 832
_exptl_crystal_size_max 0.20
_exptl_crystal_size_mid 0.18
_exptl_crystal_size_min 0.16
_refine_diff_density_max 0.513
_refine_diff_density_min -0.205
_refine_diff_density_rms 0.032
_refine_ls_extinction_method none
_refine_ls_goodness_of_fit_ref 1.096
_refine_ls_hydrogen_treatment constr
_refine_ls_matrix_type full
_refine_ls_number_parameters 271
_refine_ls_number_reflns 3846
_refine_ls_number_restraints 0
_refine_ls_restrained_S_all 1.096
_refine_ls_R_factor_all 0.0834
_refine_ls_R_factor_gt 0.0634
_refine_ls_shift/su_max 0.000
_refine_ls_shift/su_mean 0.000
_refine_ls_structure_factor_coef Fsqd
_refine_ls_weighting_details 'w=1/[\s^2^(Fo^2^)+(0.0600P)^2^+1.1602P] where P=(Fo^2^+2Fc^2^)/3'
_refine_ls_weighting_scheme calc
_refine_ls_wR_factor_gt 0.1543
_refine_ls_wR_factor_ref 0.1709
_reflns_Friedel_coverage 0.000
_reflns_number_gt 2989
_reflns_number_total 3846
_reflns_threshold_expression 'I > 2\s(I)'
_cod_data_source_file d5gc04622j2.cif
_cod_data_source_block ckj_srb_23_0ma_a
_cod_depositor_comments 'Adding full bibliography for 7251220--7251223.cif.'
_cod_database_code 7251222
_shelx_shelxl_version_number 2019/1
_shelx_space_group_comment
;
The symmetry employed for this shelxl refinement is uniquely defined
by the following loop, which should always be used as a source of
symmetry information in preference to the above space-group names.
They are only intended as comments.
;
_olex2_refinement_description
;
1. Fixed Uiso
 At 1.2 times of:
  All C(H) groups, All C(H,H) groups, All N(H) groups
2.a Ternary CH refined with riding coordinates:
 C20(H20), C13(H13), C19(H19), C15(H15)
2.b Secondary CH2 refined with riding coordinates:
 C14(H14a,H14b), C18(H18a,H18b), C16(H16a,H16b), C17(H17a,H17b)
2.c Aromatic/amide H refined with riding coordinates:
 N2(H2), C28(H28), C23(H23), C2(H2a), C5(H5), C3(H3), C4(H4), C25(H25), C8(H8),
  C24(H24), C26(H26), C11(H11), C10(H10), C9(H9)
;
_olex2_submission_special_instructions 'No special instructions were received'

loop_
_space_group_symop_operation_xyz
'x, y, z'
'-x+1/2, y+1/2, -z+1/2'
'-x, -y, -z'
'x-1/2, -y-1/2, z-1/2'

loop_
_atom_site_label
_atom_site_type_symbol
_atom_site_fract_x
_atom_site_fract_y
_atom_site_fract_z
_atom_site_U_iso_or_equiv
_atom_site_adp_type
_atom_site_occupancy
_atom_site_site_symmetry_order
_atom_site_calc_flag
_atom_site_refinement_flags_posn
_atom_site_refinement_flags_adp
_atom_site_refinement_flags_occupancy
_atom_site_disorder_assembly
_atom_site_disorder_group
N1 N 0.62261(17) 0.21009(10) 0.42139(14) 0.0491(5) Uani 1 1 d . . . . .
C21 C 0.4907(2) 0.21768(13) 0.55276(19) 0.0519(5) Uani 1 1 d . . . . .
C1 C 0.8347(2) 0.28760(13) 0.46574(18) 0.0528(6) Uani 1 1 d . . . . .
N2 N 0.4657(3) 0.24917(16) 0.7180(2) 0.0826(7) Uani 1 1 d . . . . .
H2 H 0.462617 0.245377 0.785685 0.099 Uiso 1 1 calc R U . . .
C20 C 0.5209(2) 0.17307(12) 0.46385(18) 0.0487(5) Uani 1 1 d . . . . .
H20 H 0.558553 0.125026 0.496053 0.058 Uiso 1 1 calc R U . . .
C13 C 0.7562(2) 0.22736(13) 0.50397(18) 0.0521(6) Uani 1 1 d . . . . .
H13 H 0.737908 0.246350 0.571164 0.063 Uiso 1 1 calc R U . . .
C6 C 0.9741(2) 0.26889(14) 0.49351(19) 0.0570(6) Uani 1 1 d . . . . .
C22 C 0.4533(2) 0.29421(14) 0.5479(2) 0.0562(6) Uani 1 1 d . . . . .
C14 C 0.6212(3) 0.16803(15) 0.32155(19) 0.0611(6) Uani 1 1 d . . . . .
H14A H 0.672927 0.122222 0.342712 0.073 Uiso 1 1 calc R U . . .
H14B H 0.660387 0.196727 0.273799 0.073 Uiso 1 1 calc R U . . .
C19 C 0.3991(2) 0.15980(14) 0.35457(19) 0.0576(6) Uani 1 1 d . . . . .
H19 H 0.334597 0.201744 0.338765 0.069 Uiso 1 1 calc R U . . .
C15 C 0.4682(3) 0.15268(15) 0.2617(2) 0.0630(6) Uani 1 1 d . . . . .
H15 H 0.429669 0.189819 0.202584 0.076 Uiso 1 1 calc R U . . .
C7 C 0.9934(2) 0.19401(16) 0.5401(2) 0.0630(7) Uani 1 1 d . . . . .
C12 C 0.8664(2) 0.16752(14) 0.5448(2) 0.0613(6) Uani 1 1 d . . . . .
C28 C 0.4978(3) 0.19340(16) 0.6575(2) 0.0681(7) Uani 1 1 d . . . . .
H28 H 0.521269 0.145447 0.684089 0.082 Uiso 1 1 calc R U . . .
C23 C 0.4310(2) 0.34938(15) 0.4658(3) 0.0692(7) Uani 1 1 d . . . . .
H23 H 0.439162 0.339099 0.395403 0.083 Uiso 1 1 calc R U . . .
C27 C 0.4394(2) 0.31173(17) 0.6542(2) 0.0700(7) Uani 1 1 d . . . . .
C2 C 0.7874(3) 0.35471(15) 0.4160(2) 0.0689(7) Uani 1 1 d . . . . .
H2A H 0.693631 0.366522 0.395085 0.083 Uiso 1 1 calc R U . . .
C5 C 1.0674(3) 0.32047(18) 0.4757(2) 0.0748(8) Uani 1 1 d . . . . .
H5 H 1.161309 0.309187 0.495652 0.090 Uiso 1 1 calc R U . . .
C3 C 0.8811(3) 0.40463(17) 0.3973(3) 0.0801(8) Uani 1 1 d . . . . .
H3 H 0.849616 0.449980 0.363306 0.096 Uiso 1 1 calc R U . . .
C4 C 1.0186(3) 0.38802(18) 0.4282(3) 0.0805(8) Uani 1 1 d . . . . .
H4 H 1.080283 0.422742 0.417153 0.097 Uiso 1 1 calc R U . . .
C18 C 0.3220(3) 0.08681(16) 0.3524(3) 0.0803(8) Uani 1 1 d . . . . .
H18A H 0.327316 0.071830 0.428246 0.096 Uiso 1 1 calc R U . . .
H18B H 0.225283 0.091095 0.306141 0.096 Uiso 1 1 calc R U . . .
C25 C 0.3852(3) 0.4350(2) 0.5974(4) 0.1043(13) Uani 1 1 d . . . . .
H25 H 0.363319 0.482974 0.612640 0.125 Uiso 1 1 calc R U . . .
C8 C 1.1108(3) 0.1503(2) 0.5760(3) 0.0893(9) Uani 1 1 d . . . . .
H8 H 1.195357 0.167974 0.573456 0.107 Uiso 1 1 calc R U . . .
C24 C 0.3966(3) 0.41926(17) 0.4913(4) 0.0927(10) Uani 1 1 d . . . . .
H24 H 0.380797 0.456588 0.437238 0.111 Uiso 1 1 calc R U . . .
C26 C 0.4049(3) 0.3825(2) 0.6788(4) 0.0955(11) Uani 1 1 d . . . . .
H26 H 0.395581 0.393565 0.748566 0.115 Uiso 1 1 calc R U . . .
C16 C 0.4320(4) 0.07519(18) 0.2128(3) 0.0929(10) Uani 1 1 d . . . . .
H16A H 0.353257 0.076788 0.143514 0.112 Uiso 1 1 calc R U . . .
H16B H 0.510074 0.053149 0.196551 0.112 Uiso 1 1 calc R U . . .
C11 C 0.8578(3) 0.09798(18) 0.5871(3) 0.0908(10) Uani 1 1 d . . . . .
H11 H 0.774544 0.080612 0.592862 0.109 Uiso 1 1 calc R U . . .
C10 C 0.9770(4) 0.0541(2) 0.6211(3) 0.1192(14) Uani 1 1 d . . . . .
H10 H 0.972768 0.006429 0.648069 0.143 Uiso 1 1 calc R U . . .
C17 C 0.3976(5) 0.03230(19) 0.3012(3) 0.1126(13) Uani 1 1 d . . . . .
H17A H 0.481208 0.014272 0.357957 0.135 Uiso 1 1 calc R U . . .
H17B H 0.338738 -0.009607 0.268187 0.135 Uiso 1 1 calc R U . . .
C9 C 1.1007(4) 0.0808(2) 0.6152(3) 0.1143(13) Uani 1 1 d . . . . .
H9 H 1.179085 0.050738 0.638314 0.137 Uiso 1 1 calc R U . . .

loop_
_atom_site_aniso_label
_atom_site_aniso_U_11
_atom_site_aniso_U_22
_atom_site_aniso_U_33
_atom_site_aniso_U_23
_atom_site_aniso_U_13
_atom_site_aniso_U_12
N1 0.0406(9) 0.0623(11) 0.0462(10) -0.0008(8) 0.0168(8) -0.0029(8)
C21 0.0420(11) 0.0634(14) 0.0549(13) -0.0006(10) 0.0221(10) -0.0052(10)
C1 0.0435(12) 0.0692(15) 0.0492(12) -0.0049(11) 0.0198(10) -0.0075(10)
N2 0.0846(17) 0.113(2) 0.0617(14) -0.0105(14) 0.0399(13) -0.0071(15)
C20 0.0427(11) 0.0523(12) 0.0530(12) 0.0024(10) 0.0185(9) -0.0013(9)
C13 0.0428(12) 0.0681(14) 0.0469(12) -0.0008(10) 0.0167(9) -0.0038(10)
C6 0.0424(12) 0.0831(17) 0.0467(12) -0.0078(11) 0.0161(10) -0.0063(11)
C22 0.0377(11) 0.0662(15) 0.0682(15) -0.0083(12) 0.0222(10) -0.0073(10)
C14 0.0608(14) 0.0770(16) 0.0494(13) 0.0001(11) 0.0233(11) 0.0020(12)
C19 0.0445(12) 0.0637(14) 0.0601(14) -0.0033(11) 0.0108(10) -0.0032(10)
C15 0.0634(15) 0.0735(16) 0.0475(13) 0.0005(11) 0.0120(11) -0.0058(12)
C7 0.0416(12) 0.0907(19) 0.0515(13) -0.0095(13) 0.0080(10) 0.0035(12)
C12 0.0508(13) 0.0741(16) 0.0527(13) 0.0053(12) 0.0084(10) 0.0010(11)
C28 0.0655(16) 0.0850(18) 0.0603(15) 0.0025(13) 0.0295(13) -0.0036(13)
C23 0.0495(14) 0.0648(16) 0.097(2) -0.0004(14) 0.0289(13) -0.0023(12)
C27 0.0476(13) 0.087(2) 0.0816(18) -0.0302(16) 0.0301(13) -0.0130(13)
C2 0.0544(14) 0.0724(17) 0.0818(18) 0.0063(14) 0.0250(13) -0.0049(12)
C5 0.0431(13) 0.115(2) 0.0688(16) -0.0138(16) 0.0213(12) -0.0166(14)
C3 0.0741(19) 0.0795(19) 0.090(2) 0.0086(15) 0.0306(15) -0.0166(15)
C4 0.0692(18) 0.095(2) 0.0816(19) 0.0014(17) 0.0303(15) -0.0269(16)
C18 0.0701(18) 0.089(2) 0.0820(19) -0.0144(16) 0.0250(15) -0.0293(15)
C25 0.069(2) 0.075(2) 0.178(4) -0.049(3) 0.053(2) -0.0126(17)
C8 0.0544(16) 0.108(3) 0.094(2) -0.0035(19) 0.0083(15) 0.0152(16)
C24 0.0629(18) 0.0657(18) 0.150(3) 0.0003(19) 0.0353(19) -0.0053(14)
C26 0.071(2) 0.104(3) 0.124(3) -0.053(2) 0.049(2) -0.0209(18)
C16 0.109(3) 0.095(2) 0.0778(19) -0.0260(17) 0.0339(18) -0.0212(19)
C11 0.0658(18) 0.093(2) 0.096(2) 0.0294(18) 0.0031(16) 0.0034(16)
C10 0.093(3) 0.098(3) 0.132(3) 0.036(2) -0.010(2) 0.016(2)
C17 0.150(4) 0.077(2) 0.113(3) -0.020(2) 0.047(3) -0.026(2)
C9 0.068(2) 0.114(3) 0.129(3) 0.002(2) -0.011(2) 0.033(2)

loop_
_atom_type_symbol
_atom_type_description
_atom_type_scat_dispersion_real
_atom_type_scat_dispersion_imag
_atom_type_scat_source
C C 0.0033 0.0016 'International Tables Vol C Tables 4.2.6.8 and 6.1.1.4'
H H 0.0000 0.0000 'International Tables Vol C Tables 4.2.6.8 and 6.1.1.4'
N N 0.0061 0.0033 'International Tables Vol C Tables 4.2.6.8 and 6.1.1.4'

loop_
_geom_angle_atom_site_label_1
_geom_angle_atom_site_label_2
_geom_angle_atom_site_label_3
_geom_angle
_geom_angle_site_symmetry_1
_geom_angle_site_symmetry_3
_geom_angle_publ_flag
C13 N1 C20 116.78(16) . . ?
C13 N1 C14 117.76(17) . . ?
C14 N1 C20 105.18(17) . . ?
C22 C21 C20 127.6(2) . . ?
C28 C21 C20 126.0(2) . . ?
C28 C21 C22 106.3(2) . . ?
C6 C1 C13 110.5(2) . . ?
C2 C1 C13 129.0(2) . . ?
C2 C1 C6 120.4(2) . . ?
C28 N2 H2 125.5 . . ?
C27 N2 H2 125.5 . . ?
C27 N2 C28 109.0(2) . . ?
N1 C20 C21 111.57(18) . . ?
N1 C20 H20 108.8 . . ?
N1 C20 C19 102.17(17) . . ?
C21 C20 H20 108.8 . . ?
C21 C20 C19 116.43(18) . . ?
C19 C20 H20 108.8 . . ?
N1 C13 C1 113.59(18) . . ?
N1 C13 H13 106.7 . . ?
N1 C13 C12 120.4(2) . . ?
C1 C13 H13 106.7 . . ?
C1 C13 C12 101.86(18) . . ?
C12 C13 H13 106.7 . . ?
C1 C6 C7 108.5(2) . . ?
C1 C6 C5 119.4(2) . . ?
C5 C6 C7 132.0(2) . . ?
C23 C22 C21 134.3(2) . . ?
C23 C22 C27 119.2(3) . . ?
C27 C22 C21 106.5(2) . . ?
N1 C14 H14A 111.0 . . ?
N1 C14 H14B 111.0 . . ?
N1 C14 C15 103.73(18) . . ?
H14A C14 H14B 109.0 . . ?
C15 C14 H14A 111.0 . . ?
C15 C14 H14B 111.0 . . ?
C20 C19 H19 110.7 . . ?
C20 C19 C15 104.23(18) . . ?
C15 C19 H19 110.7 . . ?
C18 C19 C20 114.3(2) . . ?
C18 C19 H19 110.7 . . ?
C18 C19 C15 105.8(2) . . ?
C14 C15 C19 105.20(18) . . ?
C14 C15 H15 109.9 . . ?
C14 C15 C16 116.1(2) . . ?
C19 C15 H15 109.9 . . ?
C16 C15 C19 105.5(2) . . ?
C16 C15 H15 109.9 . . ?
C12 C7 C6 109.1(2) . . ?
C8 C7 C6 130.4(3) . . ?
C8 C7 C12 120.5(3) . . ?
C7 C12 C13 109.6(2) . . ?
C11 C12 C13 130.0(2) . . ?
C11 C12 C7 120.3(2) . . ?
C21 C28 N2 110.5(3) . . ?
C21 C28 H28 124.8 . . ?
N2 C28 H28 124.8 . . ?
C22 C23 H23 120.7 . . ?
C24 C23 C22 118.5(3) . . ?
C24 C23 H23 120.7 . . ?
N2 C27 C22 107.7(2) . . ?
N2 C27 C26 130.7(3) . . ?
C26 C27 C22 121.6(3) . . ?
C1 C2 H2A 120.4 . . ?
C1 C2 C3 119.2(3) . . ?
C3 C2 H2A 120.4 . . ?
C6 C5 H5 120.4 . . ?
C4 C5 C6 119.3(2) . . ?
C4 C5 H5 120.4 . . ?
C2 C3 H3 119.6 . . ?
C4 C3 C2 120.8(3) . . ?
C4 C3 H3 119.6 . . ?
C5 C4 H4 119.6 . . ?
C3 C4 C5 120.8(3) . . ?
C3 C4 H4 119.6 . . ?
C19 C18 H18A 111.0 . . ?
C19 C18 H18B 111.0 . . ?
H18A C18 H18B 109.0 . . ?
C17 C18 C19 103.7(2) . . ?
C17 C18 H18A 111.0 . . ?
C17 C18 H18B 111.0 . . ?
C24 C25 H25 118.9 . . ?
C26 C25 H25 118.9 . . ?
C26 C25 C24 122.2(3) . . ?
C7 C8 H8 120.5 . . ?
C9 C8 C7 118.9(3) . . ?
C9 C8 H8 120.5 . . ?
C23 C24 C25 120.8(3) . . ?
C23 C24 H24 119.6 . . ?
C25 C24 H24 119.6 . . ?
C27 C26 H26 121.2 . . ?
C25 C26 C27 117.6(3) . . ?
C25 C26 H26 121.2 . . ?
C15 C16 H16A 110.7 . . ?
C15 C16 H16B 110.7 . . ?
H16A C16 H16B 108.8 . . ?
C17 C16 C15 105.4(2) . . ?
C17 C16 H16A 110.7 . . ?
C17 C16 H16B 110.7 . . ?
C12 C11 H11 120.8 . . ?
C12 C11 C10 118.4(3) . . ?
C10 C11 H11 120.8 . . ?
C11 C10 H10 119.7 . . ?
C9 C10 C11 120.6(3) . . ?
C9 C10 H10 119.7 . . ?
C18 C17 H17A 110.8 . . ?
C18 C17 H17B 110.8 . . ?
C16 C17 C18 104.7(3) . . ?
C16 C17 H17A 110.8 . . ?
C16 C17 H17B 110.8 . . ?
H17A C17 H17B 108.9 . . ?
C8 C9 C10 121.3(3) . . ?
C8 C9 H9 119.3 . . ?
C10 C9 H9 119.3 . . ?

loop_
_geom_bond_atom_site_label_1
_geom_bond_atom_site_label_2
_geom_bond_distance
_geom_bond_site_symmetry_2
_geom_bond_publ_flag
N1 C20 1.472(3) . ?
N1 C13 1.449(3) . ?
N1 C14 1.457(3) . ?
C21 C20 1.484(3) . ?
C21 C22 1.429(3) . ?
C21 C28 1.360(3) . ?
C1 C13 1.518(3) . ?
C1 C6 1.391(3) . ?
C1 C2 1.375(3) . ?
N2 H2 0.8600 . ?
N2 C28 1.361(3) . ?
N2 C27 1.358(4) . ?
C20 H20 0.9800 . ?
C20 C19 1.535(3) . ?
C13 H13 0.9800 . ?
C13 C12 1.522(3) . ?
C6 C7 1.459(4) . ?
C6 C5 1.401(4) . ?
C22 C23 1.394(4) . ?
C22 C27 1.417(3) . ?
C14 H14A 0.9700 . ?
C14 H14B 0.9700 . ?
C14 C15 1.519(3) . ?
C19 H19 0.9800 . ?
C19 C15 1.548(3) . ?
C19 C18 1.530(3) . ?
C15 H15 0.9800 . ?
C15 C16 1.523(4) . ?
C7 C12 1.401(3) . ?
C7 C8 1.381(4) . ?
C12 C11 1.376(4) . ?
C28 H28 0.9300 . ?
C23 H23 0.9300 . ?
C23 C24 1.374(4) . ?
C27 C26 1.385(4) . ?
C2 H2A 0.9300 . ?
C2 C3 1.388(4) . ?
C5 H5 0.9300 . ?
C5 C4 1.376(4) . ?
C3 H3 0.9300 . ?
C3 C4 1.361(4) . ?
C4 H4 0.9300 . ?
C18 H18A 0.9700 . ?
C18 H18B 0.9700 . ?
C18 C17 1.516(5) . ?
C25 H25 0.9300 . ?
C25 C24 1.398(5) . ?
C25 C26 1.356(5) . ?
C8 H8 0.9300 . ?
C8 C9 1.363(5) . ?
C24 H24 0.9300 . ?
C26 H26 0.9300 . ?
C16 H16A 0.9700 . ?
C16 H16B 0.9700 . ?
C16 C17 1.482(5) . ?
C11 H11 0.9300 . ?
C11 C10 1.396(5) . ?
C10 H10 0.9300 . ?
C10 C9 1.375(5) . ?
C17 H17A 0.9700 . ?
C17 H17B 0.9700 . ?
C9 H9 0.9300 . ?

loop_
_geom_torsion_atom_site_label_1
_geom_torsion_atom_site_label_2
_geom_torsion_atom_site_label_3
_geom_torsion_atom_site_label_4
_geom_torsion
_geom_torsion_site_symmetry_1
_geom_torsion_site_symmetry_2
_geom_torsion_site_symmetry_3
_geom_torsion_site_symmetry_4
_geom_torsion_publ_flag
N1 C20 C19 C15 28.5(2) . . . . ?
N1 C20 C19 C18 143.6(2) . . . . ?
N1 C13 C12 C7 131.8(2) . . . . ?
N1 C13 C12 C11 -51.5(4) . . . . ?
N1 C14 C15 C19 -22.1(2) . . . . ?
N1 C14 C15 C16 -138.3(2) . . . . ?
C21 C20 C19 C15 150.4(2) . . . . ?
C21 C20 C19 C18 -94.6(3) . . . . ?
C21 C22 C23 C24 -179.3(2) . . . . ?
C21 C22 C27 N2 -0.5(3) . . . . ?
C21 C22 C27 C26 179.3(2) . . . . ?
C1 C13 C12 C7 5.1(2) . . . . ?
C1 C13 C12 C11 -178.2(3) . . . . ?
C1 C6 C7 C12 -2.1(3) . . . . ?
C1 C6 C7 C8 177.5(3) . . . . ?
C1 C6 C5 C4 -1.7(4) . . . . ?
C1 C2 C3 C4 -0.4(4) . . . . ?
N2 C27 C26 C25 179.5(3) . . . . ?
C20 N1 C13 C1 -159.42(18) . . . . ?
C20 N1 C13 C12 79.5(2) . . . . ?
C20 N1 C14 C15 41.7(2) . . . . ?
C20 C21 C22 C23 1.3(4) . . . . ?
C20 C21 C22 C27 -178.3(2) . . . . ?
C20 C21 C28 N2 178.9(2) . . . . ?
C20 C19 C15 C14 -4.2(2) . . . . ?
C20 C19 C15 C16 119.1(2) . . . . ?
C20 C19 C18 C17 -90.3(3) . . . . ?
C13 N1 C20 C21 58.1(2) . . . . ?
C13 N1 C20 C19 -176.78(18) . . . . ?
C13 N1 C14 C15 173.84(19) . . . . ?
C13 C1 C6 C7 5.5(3) . . . . ?
C13 C1 C6 C5 -173.7(2) . . . . ?
C13 C1 C2 C3 174.1(2) . . . . ?
C13 C12 C11 C10 -178.6(3) . . . . ?
C6 C1 C13 N1 -137.4(2) . . . . ?
C6 C1 C13 C12 -6.4(2) . . . . ?
C6 C1 C2 C3 -2.2(4) . . . . ?
C6 C7 C12 C13 -2.2(3) . . . . ?
C6 C7 C12 C11 -179.3(2) . . . . ?
C6 C7 C8 C9 -179.0(3) . . . . ?
C6 C5 C4 C3 -0.9(4) . . . . ?
C22 C21 C20 N1 50.5(3) . . . . ?
C22 C21 C20 C19 -66.2(3) . . . . ?
C22 C21 C28 N2 0.8(3) . . . . ?
C22 C23 C24 C25 0.4(4) . . . . ?
C22 C27 C26 C25 -0.2(4) . . . . ?
C14 N1 C20 C21 -169.22(18) . . . . ?
C14 N1 C20 C19 -44.1(2) . . . . ?
C14 N1 C13 C1 73.9(3) . . . . ?
C14 N1 C13 C12 -47.2(3) . . . . ?
C14 C15 C16 C17 94.4(3) . . . . ?
C19 C15 C16 C17 -21.6(3) . . . . ?
C19 C18 C17 C16 -37.9(3) . . . . ?
C15 C19 C18 C17 23.8(3) . . . . ?
C15 C16 C17 C18 37.2(4) . . . . ?
C7 C6 C5 C4 179.3(3) . . . . ?
C7 C12 C11 C10 -2.2(5) . . . . ?
C7 C8 C9 C10 -1.0(6) . . . . ?
C12 C7 C8 C9 0.5(5) . . . . ?
C12 C11 C10 C9 1.7(6) . . . . ?
C28 C21 C20 N1 -127.3(2) . . . . ?
C28 C21 C20 C19 116.0(3) . . . . ?
C28 C21 C22 C23 179.5(3) . . . . ?
C28 C21 C22 C27 -0.2(2) . . . . ?
C28 N2 C27 C22 1.0(3) . . . . ?
C28 N2 C27 C26 -178.8(3) . . . . ?
C23 C22 C27 N2 179.8(2) . . . . ?
C23 C22 C27 C26 -0.4(4) . . . . ?
C27 N2 C28 C21 -1.1(3) . . . . ?
C27 C22 C23 C24 0.3(3) . . . . ?
C2 C1 C13 N1 46.0(3) . . . . ?
C2 C1 C13 C12 177.0(2) . . . . ?
C2 C1 C6 C7 -177.6(2) . . . . ?
C2 C1 C6 C5 3.2(3) . . . . ?
C2 C3 C4 C5 1.9(5) . . . . ?
C5 C6 C7 C12 177.0(3) . . . . ?
C5 C6 C7 C8 -3.5(5) . . . . ?
C18 C19 C15 C14 -125.1(2) . . . . ?
C18 C19 C15 C16 -1.8(3) . . . . ?
C8 C7 C12 C13 178.2(2) . . . . ?
C8 C7 C12 C11 1.1(4) . . . . ?
C24 C25 C26 C27 1.0(5) . . . . ?
C26 C25 C24 C23 -1.1(5) . . . . ?
C11 C10 C9 C8 -0.1(7) . . . . ?
